data_7108332
loop_
_publ_author_name
'Ryan M. Gorman'
'Marc A. Little'
'James A. Morris'
'Visuvanathar Sridharan'

_publ_section_title
;
 Rhodium-catalysed isomerisation/formal 1,3-dipolar cycloaddition cascades
 to fused-ring heterocycles
;
_journal_name_full Chem.Commun.
_journal_page_first 9537
_journal_paper_doi 10.1039/c2cc35372e
_journal_volume 48
_journal_year 2012
_chemical_formula_moiety 'C17 H23 N O4 S'
_chemical_formula_sum 'C17 H23 N O4 S'
_chemical_formula_weight 337.42
_chemical_name_systematic
;
?
;
_space_group_IT_number 61
_symmetry_cell_setting orthorhombic
_symmetry_space_group_name_Hall '-P 2ac 2ab'
_symmetry_space_group_name_H-M 'P b c a'
_atom_sites_solution_hydrogens geom
_atom_sites_solution_primary direct
_atom_sites_solution_secondary difmap
_audit_creation_method SHELXL-97
_cell_angle_alpha 90.00
_cell_angle_beta 90.00
_cell_angle_gamma 90.00
_cell_formula_units_Z 8
_cell_length_a 12.491(2)
_cell_length_b 9.1019(17)
_cell_length_c 30.464(6)
_cell_measurement_reflns_used 7527
_cell_measurement_temperature 150(2)
_cell_measurement_theta_max 26.127
_cell_measurement_theta_min 2.198
_cell_volume 3463.5(11)
_computing_cell_refinement
;
APEX 2 software, Bruker Nonius 2004
;
_computing_data_collection
;
APEX 2 software, Bruker Nonius 2004
;
_computing_data_reduction
;
SAINT - Bruker Integration program embedded in
APEX 2 software, Bruker Nonius 2004
;
_computing_molecular_graphics 'ORTEP-III Version 1.08 (Farrugia, 2005)'
_computing_publication_material
;
enCIFer: A program for viewing, editing and visualising CIFs.
F. H. Allen, O. Johnson, G. P. Shields, B. R. Smith, M. Towler,
J. Applied Cryst., 37, 331-334, 2004
;
_computing_structure_refinement
;
SHELXL-97 (Sheldrick, G. M. Acta Cryst. (2008). A64, 112)
XSeed (L.J.Barbour, J.Supramol. Chem., 2003, 1, 189.)
;
_computing_structure_solution
;
SHELXS-97 (Sheldrick, G. M. Acta Cryst. (2008). A64, 112)
XSeed (L.J.Barbour, J.Supramol. Chem., 2003, 1, 189.)
;
_diffrn_ambient_temperature 150(2)
_diffrn_detector_area_resol_mean
;
120 microns
;
_diffrn_measured_fraction_theta_full 0.996
_diffrn_measured_fraction_theta_max 0.996
_diffrn_measurement_device_type
;
Mach3 kappa-type 4-circle goniostat.
;
_diffrn_measurement_method 'rotation images'
_diffrn_radiation_detector 'ApexII camera'
_diffrn_radiation_monochromator
;
graphite model mounted in "parallel" mode
;
_diffrn_radiation_source
;
Bruker Nonius FR591 rotating anode generator
;
_diffrn_radiation_type MoK\a
_diffrn_radiation_wavelength 0.71073
_diffrn_reflns_av_R_equivalents 0.0389
_diffrn_reflns_av_sigmaI/netI 0.0164
_diffrn_reflns_limit_h_max 15
_diffrn_reflns_limit_h_min -15
_diffrn_reflns_limit_k_max 11
_diffrn_reflns_limit_k_min -11
_diffrn_reflns_limit_l_max 37
_diffrn_reflns_limit_l_min -37
_diffrn_reflns_number 44819
_diffrn_reflns_theta_full 26.13
_diffrn_reflns_theta_max 26.13
_diffrn_reflns_theta_min 2.11
_diffrn_standards_decay_% 0
_diffrn_standards_interval_count 0
_diffrn_standards_interval_time 0
_diffrn_standards_number 0
_exptl_absorpt_coefficient_mu 0.206
_exptl_absorpt_correction_T_max 0.9777
_exptl_absorpt_correction_T_min 0.9580
_exptl_absorpt_correction_type multi-scan
_exptl_absorpt_process_details
;
See Sheldrick, G. M. (2002). SADABS.
University of Gottingen, Germany.
;
_exptl_crystal_colour colourless
_exptl_crystal_density_diffrn 1.294
_exptl_crystal_density_method 'not measured'
_exptl_crystal_description needle
_exptl_crystal_F_000 1440
_exptl_crystal_size_max 0.21
_exptl_crystal_size_mid 0.13
_exptl_crystal_size_min 0.11
_refine_diff_density_max 1.011
_refine_diff_density_min -0.526
_refine_diff_density_rms 0.059
_refine_ls_extinction_method none
_refine_ls_goodness_of_fit_ref 1.043
_refine_ls_hydrogen_treatment constr
_refine_ls_matrix_type full
_refine_ls_number_parameters 247
_refine_ls_number_reflns 3438
_refine_ls_number_restraints 26
_refine_ls_restrained_S_all 1.067
_refine_ls_R_factor_all 0.0618
_refine_ls_R_factor_gt 0.0552
_refine_ls_shift/su_max 0.001
_refine_ls_shift/su_mean 0.000
_refine_ls_structure_factor_coef Fsqd
_refine_ls_weighting_details 'calc w=1/[\s^2^(Fo^2^)+(0.0788P)^2^+4.0182P] where P=(Fo^2^+2Fc^2^)/3'
_refine_ls_weighting_scheme calc
_refine_ls_wR_factor_gt 0.1510
_refine_ls_wR_factor_ref 0.1581
_reflns_number_gt 3028
_reflns_number_total 3438
_reflns_threshold_expression >2sigma(I)
_cod_data_source_file c2cc35372e.txt
_cod_data_source_block SRI2_2
_cod_original_sg_symbol_H-M Pbca
_cod_database_code 7108332

loop_
_symmetry_equiv_pos_as_xyz
'x, y, z'
'-x+1/2, -y, z+1/2'
'x+1/2, -y+1/2, -z'
'-x, y+1/2, -z+1/2'
'-x, -y, -z'
'x-1/2, y, -z-1/2'
'-x-1/2, y-1/2, z'
'x, -y-1/2, z-1/2'

loop_
_atom_site_label
_atom_site_type_symbol
_atom_site_fract_x
_atom_site_fract_y
_atom_site_fract_z
_atom_site_U_iso_or_equiv
_atom_site_adp_type
_atom_site_occupancy
_atom_site_symmetry_multiplicity
_atom_site_calc_flag
_atom_site_refinement_flags
_atom_site_disorder_assembly
_atom_site_disorder_group
S1 S 0.68221(4) 0.37846(6) 0.67864(2) 0.0320(2) Uani 1 1 d . . .
O1 O 0.61815(17) 0.51040(19) 0.67235(7) 0.0481(5) Uani 1 1 d . . .
O2 O 0.79767(15) 0.3901(2) 0.67219(6) 0.0446(5) Uani 1 1 d . . .
O3A O 0.3802(3) -0.0283(4) 0.61550(10) 0.0720(10) Uani 0.80 1 d PDU A 1
O4A O 0.4738(2) 0.0082(3) 0.55441(9) 0.0461(7) Uani 0.80 1 d PDU A 1
N1 N 0.53905(16) 0.2865(2) 0.57519(7) 0.0349(5) Uani 1 1 d . B .
C1 C 0.65947(18) 0.3096(3) 0.73270(8) 0.0332(5) Uani 1 1 d . . .
C2 C 0.5659(2) 0.3486(3) 0.75545(9) 0.0427(6) Uani 1 1 d . . .
H2 H 0.5159 0.4152 0.7429 0.051 Uiso 1 1 calc R . .
C3 C 0.5479(2) 0.2874(4) 0.79691(10) 0.0512(7) Uani 1 1 d . . .
H3 H 0.4851 0.3123 0.8128 0.061 Uiso 1 1 calc R . .
C4 C 0.6218(2) 0.1900(4) 0.81494(9) 0.0521(7) Uani 1 1 d . . .
H4 H 0.6086 0.1487 0.8431 0.062 Uiso 1 1 calc R . .
C5 C 0.7155(2) 0.1521(3) 0.79218(9) 0.0456(6) Uani 1 1 d . . .
H5 H 0.7656 0.0863 0.8049 0.055 Uiso 1 1 calc R . .
C6 C 0.73461(19) 0.2116(3) 0.75065(8) 0.0367(5) Uani 1 1 d . . .
H6 H 0.7974 0.1863 0.7348 0.044 Uiso 1 1 calc R . .
C7 C 0.6316(2) 0.2323(2) 0.64438(8) 0.0366(6) Uani 1 1 d . B .
H7 H 0.6672 0.1387 0.6535 0.044 Uiso 1 1 calc R . .
C8 C 0.5081(3) 0.2137(4) 0.65074(9) 0.0646(10) Uani 1 1 d . B .
H8A H 0.4922 0.1199 0.6658 0.078 Uiso 1 1 calc R . .
H8B H 0.4790 0.2954 0.6686 0.078 Uiso 1 1 calc R . .
C9 C 0.45846(19) 0.2148(3) 0.60461(8) 0.0357(5) Uani 1 1 d D . .
C10 C 0.6461(2) 0.2506(3) 0.59316(8) 0.0358(5) Uani 1 1 d . . .
H10 H 0.6629 0.1499 0.5819 0.043 Uiso 1 1 calc R B .
C11 C 0.7368(2) 0.3496(3) 0.57595(10) 0.0486(7) Uani 1 1 d . B .
H11A H 0.7206 0.4531 0.5835 0.058 Uiso 1 1 calc R . .
H11B H 0.8045 0.3225 0.5908 0.058 Uiso 1 1 calc R . .
C12 C 0.7517(3) 0.3368(4) 0.52639(10) 0.0631(9) Uani 1 1 d . . .
H12A H 0.7732 0.2363 0.5190 0.095 Uiso 1 1 calc R B .
H12B H 0.8074 0.4056 0.5168 0.095 Uiso 1 1 calc R . .
H12C H 0.6842 0.3604 0.5116 0.095 Uiso 1 1 calc R . .
C13A C 0.3487(3) 0.3011(5) 0.59556(18) 0.0467(10) Uani 0.70 1 d P B 1
H13A H 0.2991 0.2412 0.5776 0.056 Uiso 0.70 1 calc PR B 1
H13B H 0.3129 0.3281 0.6234 0.056 Uiso 0.70 1 calc PR B 1
C14 C 0.3853(3) 0.4367(3) 0.57074(12) 0.0561(8) Uani 1 1 d . . .
H14A H 0.3536 0.5258 0.5841 0.067 Uiso 1 1 calc R B 1
H14B H 0.3616 0.4310 0.5398 0.067 Uiso 1 1 calc R B 1
C15 C 0.5079(2) 0.4446(3) 0.57292(9) 0.0412(6) Uani 1 1 d . B .
H15A H 0.5378 0.4923 0.5464 0.049 Uiso 1 1 calc R . .
H15B H 0.5320 0.4987 0.5993 0.049 Uiso 1 1 calc R . .
C16B C 0.43470(16) 0.0554(3) 0.59116(8) 0.0449(6) Uani 0.20 1 d PD B 2
C17A C 0.4503(4) -0.1440(4) 0.54290(14) 0.0501(10) Uani 0.80 1 d PDU A 1
H17A H 0.4967 -0.2097 0.5599 0.075 Uiso 0.80 1 calc PR A 1
H17B H 0.4632 -0.1589 0.5115 0.075 Uiso 0.80 1 calc PR A 1
H17C H 0.3752 -0.1656 0.5496 0.075 Uiso 0.80 1 calc PR A 1
O3B O 0.3408(5) 0.0384(15) 0.6024(4) 0.094(4) Uani 0.20 1 d PDU B 2
O4B O 0.5048(7) -0.0249(10) 0.5728(3) 0.051(2) Uani 0.20 1 d PDU B 2
C17B C 0.461(2) -0.1703(15) 0.5637(5) 0.077(5) Uani 0.20 1 d PDU B 2
H17D H 0.3963 -0.1605 0.5456 0.115 Uiso 0.20 1 calc PR B 2
H17E H 0.4423 -0.2188 0.5914 0.115 Uiso 0.20 1 calc PR B 2
H17F H 0.5141 -0.2293 0.5480 0.115 Uiso 0.20 1 calc PR B 2
C16A C 0.43470(16) 0.0554(3) 0.59116(8) 0.0449(6) Uani 0.80 1 d PD A 1
C13B C 0.3786(8) 0.3363(12) 0.6176(3) 0.042(2) Uani 0.30 1 d P B 2
H13C H 0.4030 0.3926 0.6435 0.050 Uiso 0.30 1 calc PR B 2
H13D H 0.3059 0.2970 0.6229 0.050 Uiso 0.30 1 calc PR B 2

loop_
_atom_site_aniso_label
_atom_site_aniso_U_11
_atom_site_aniso_U_22
_atom_site_aniso_U_33
_atom_site_aniso_U_23
_atom_site_aniso_U_13
_atom_site_aniso_U_12
S1 0.0279(3) 0.0215(3) 0.0465(4) -0.0033(2) -0.0059(2) -0.0010(2)
O1 0.0547(11) 0.0257(9) 0.0638(12) -0.0063(8) -0.0133(9) 0.0104(8)
O2 0.0303(9) 0.0494(11) 0.0541(11) 0.0061(9) -0.0045(8) -0.0071(8)
O3A 0.107(3) 0.0446(19) 0.0644(18) -0.0014(14) 0.0145(18) -0.0329(18)
O4A 0.0500(16) 0.0219(12) 0.0663(17) -0.0042(11) 0.0115(13) -0.0060(10)
N1 0.0401(11) 0.0214(9) 0.0431(11) 0.0034(8) 0.0050(9) -0.0024(8)
C1 0.0285(11) 0.0279(11) 0.0432(12) -0.0096(10) -0.0038(10) -0.0027(9)
C2 0.0286(12) 0.0442(14) 0.0553(16) -0.0197(12) -0.0022(11) 0.0015(10)
C3 0.0369(13) 0.0646(19) 0.0520(16) -0.0244(14) 0.0082(12) -0.0080(13)
C4 0.0536(17) 0.0613(19) 0.0414(14) -0.0095(13) 0.0063(12) -0.0134(15)
C5 0.0499(15) 0.0441(15) 0.0427(14) -0.0033(11) -0.0020(12) 0.0028(12)
C6 0.0327(12) 0.0360(12) 0.0414(12) -0.0072(10) -0.0005(10) 0.0022(10)
C7 0.0473(14) 0.0199(10) 0.0426(13) -0.0025(9) -0.0030(11) -0.0057(10)
C8 0.065(2) 0.090(3) 0.0391(15) -0.0087(15) 0.0014(14) -0.0506(19)
C9 0.0358(12) 0.0273(12) 0.0442(13) 0.0040(10) 0.0048(10) 0.0006(10)
C10 0.0397(13) 0.0251(11) 0.0428(13) -0.0051(9) 0.0041(10) -0.0015(10)
C11 0.0472(16) 0.0470(15) 0.0516(16) -0.0064(12) 0.0099(13) -0.0128(12)
C12 0.0613(19) 0.076(2) 0.0522(17) -0.0051(16) 0.0145(15) -0.0214(17)
C13A 0.038(2) 0.042(2) 0.060(3) 0.005(2) -0.005(2) 0.0077(18)
C14 0.0606(18) 0.0358(14) 0.072(2) 0.0071(14) -0.0057(15) 0.0131(13)
C15 0.0574(16) 0.0238(12) 0.0423(13) 0.0040(10) -0.0030(12) 0.0014(11)
C16B 0.0452(15) 0.0476(16) 0.0419(14) -0.0015(12) -0.0044(11) -0.0220(13)
C17A 0.065(2) 0.0248(16) 0.061(3) -0.0079(17) 0.007(2) -0.0165(16)
O3B 0.109(8) 0.038(6) 0.133(9) -0.024(6) 0.035(7) -0.035(6)
O4B 0.044(4) 0.026(4) 0.083(5) -0.010(4) 0.002(4) -0.002(3)
C17B 0.083(9) 0.057(8) 0.090(10) -0.018(8) 0.006(9) -0.010(8)
C16A 0.0452(15) 0.0476(16) 0.0419(14) -0.0015(12) -0.0044(11) -0.0220(13)
C13B 0.036(5) 0.045(5) 0.045(5) 0.007(4) 0.000(4) 0.010(4)

loop_
_atom_type_symbol
_atom_type_description
_atom_type_scat_dispersion_real
_atom_type_scat_dispersion_imag
_atom_type_scat_source
C C 0.0033 0.0016 'International Tables Vol C Tables 4.2.6.8 and 6.1.1.4'
H H 0.0000 0.0000 'International Tables Vol C Tables 4.2.6.8 and 6.1.1.4'
N N 0.0061 0.0033 'International Tables Vol C Tables 4.2.6.8 and 6.1.1.4'
O O 0.0106 0.0060 'International Tables Vol C Tables 4.2.6.8 and 6.1.1.4'
S S 0.1246 0.1234 'International Tables Vol C Tables 4.2.6.8 and 6.1.1.4'

loop_
_geom_angle_atom_site_label_1
_geom_angle_atom_site_label_2
_geom_angle_atom_site_label_3
_geom_angle
O1 S1 O2 117.74(12)
O1 S1 C1 108.87(12)
O2 S1 C1 107.87(11)
O1 S1 C7 109.85(12)
O2 S1 C7 108.77(12)
C1 S1 C7 102.66(11)
C10 N1 C15 117.76(19)
C10 N1 C9 106.82(18)
C15 N1 C9 105.83(19)
C2 C1 C6 121.6(2)
C2 C1 S1 119.9(2)
C6 C1 S1 118.39(18)
C3 C2 C1 118.6(3)
C3 C2 H2 120.7
C1 C2 H2 120.7
C4 C3 C2 120.2(3)
C4 C3 H3 119.9
C2 C3 H3 119.9
C3 C4 C5 121.0(3)
C3 C4 H4 119.5
C5 C4 H4 119.5
C6 C5 C4 119.6(3)
C6 C5 H5 120.2
C4 C5 H5 120.2
C5 C6 C1 119.0(2)
C5 C6 H6 120.5
C1 C6 H6 120.5
C8 C7 C10 104.3(2)
C8 C7 S1 110.69(19)
C10 C7 S1 116.99(16)
C8 C7 H7 108.2
C10 C7 H7 108.2
S1 C7 H7 108.2
C9 C8 C7 106.5(2)
C9 C8 H8A 110.4
C7 C8 H8A 110.4
C9 C8 H8B 110.4
C7 C8 H8B 110.4
H8A C8 H8B 108.6
N1 C9 C8 106.2(2)
N1 C9 C16B 112.4(2)
C8 C9 C16B 108.4(2)
N1 C9 C13B 106.0(4)
C8 C9 C13B 91.8(5)
C16B C9 C13B 128.4(5)
N1 C9 C13A 105.0(2)
C8 C9 C13A 120.4(3)
C16B C9 C13A 104.6(2)
N1 C10 C11 114.1(2)
N1 C10 C7 106.55(19)
C11 C10 C7 118.8(2)
N1 C10 H10 105.4
C11 C10 H10 105.4
C7 C10 H10 105.4
C12 C11 C10 112.5(2)
C12 C11 H11A 109.1
C10 C11 H11A 109.1
C12 C11 H11B 109.1
C10 C11 H11B 109.1
H11A C11 H11B 107.8
C11 C12 H12A 109.5
C11 C12 H12B 109.5
H12A C12 H12B 109.5
C11 C12 H12C 109.5
H12A C12 H12C 109.5
H12B C12 H12C 109.5
C14 C13A C9 103.1(3)
C14 C13A H13A 111.1
C9 C13A H13A 111.1
C14 C13A H13B 111.1
C9 C13A H13B 111.1
H13A C13A H13B 109.1
C13A C14 C15 108.5(3)
C15 C14 C13B 92.2(4)
C13A C14 H14A 110.0
C15 C14 H14A 110.0
C13B C14 H14A 94.4
C13A C14 H14B 110.0
C15 C14 H14B 110.0
C13B C14 H14B 139.3
H14A C14 H14B 108.4
N1 C15 C14 102.5(2)
N1 C15 H15A 111.3
C14 C15 H15A 111.3
N1 C15 H15B 111.3
C14 C15 H15B 111.3
H15A C15 H15B 109.2
O3B C16B O4B 135.0(8)
O3B C16B C9 103.2(6)
O4B C16B C9 121.9(6)
C16B O4B C17B 110.2(13)
O4B C17B H17D 109.5
O4B C17B H17E 109.5
H17D C17B H17E 109.5
O4B C17B H17F 109.5
H17D C17B H17F 109.5
H17E C17B H17F 109.5
C9 C13B C14 98.0(5)
C9 C13B H13C 112.2
C14 C13B H13C 112.2
C9 C13B H13D 112.2
C14 C13B H13D 112.2
H13C C13B H13D 109.8

loop_
_geom_bond_atom_site_label_1
_geom_bond_atom_site_label_2
_geom_bond_distance
S1 O1 1.4557(18)
S1 O2 1.4594(19)
S1 C1 1.785(3)
S1 C7 1.805(2)
O4A C17A 1.459(4)
N1 C10 1.481(3)
N1 C15 1.492(3)
N1 C9 1.498(3)
C1 C2 1.405(3)
C1 C6 1.406(3)
C2 C3 1.399(4)
C2 H2 0.9500
C3 C4 1.393(5)
C3 H3 0.9500
C4 C5 1.403(4)
C4 H4 0.9500
C5 C6 1.397(4)
C5 H5 0.9500
C6 H6 0.9500
C7 C8 1.565(4)
C7 C10 1.580(4)
C7 H7 1.0000
C8 C9 1.536(4)
C8 H8A 0.9900
C8 H8B 0.9900
C9 C16B 1.537(4)
C9 C13B 1.540(9)
C9 C13A 1.604(5)
C10 C11 1.540(4)
C10 H10 1.0000
C11 C12 1.526(4)
C11 H11A 0.9900
C11 H11B 0.9900
C12 H12A 0.9800
C12 H12B 0.9800
C12 H12C 0.9800
C13A C14 1.517(5)
C13A H13A 0.9900
C13A H13B 0.9900
C14 C15 1.535(4)
C14 C13B 1.697(10)
C14 H14A 0.9900
C14 H14B 0.9900
C15 H15A 0.9900
C15 H15B 0.9900
C16B O3B 1.231(5)
C16B O4B 1.270(6)
C17A H17A 0.9800
C17A H17B 0.9800
C17A H17C 0.9800
O4B C17B 1.459(6)
C17B H17D 0.9800
C17B H17E 0.9800
C17B H17F 0.9800
C13B H13C 0.9900
C13B H13D 0.9900

loop_
_geom_torsion_atom_site_label_1
_geom_torsion_atom_site_label_2
_geom_torsion_atom_site_label_3
_geom_torsion_atom_site_label_4
_geom_torsion
O1 S1 C1 C2 21.6(2)
O2 S1 C1 C2 150.42(19)
C7 S1 C1 C2 -94.8(2)
O1 S1 C1 C6 -161.18(18)
O2 S1 C1 C6 -32.3(2)
C7 S1 C1 C6 82.4(2)
C6 C1 C2 C3 -0.2(4)
S1 C1 C2 C3 176.99(19)
C1 C2 C3 C4 0.1(4)
C2 C3 C4 C5 0.3(4)
C3 C4 C5 C6 -0.6(4)
C4 C5 C6 C1 0.5(4)
C2 C1 C6 C5 -0.1(4)
S1 C1 C6 C5 -177.30(19)
O1 S1 C7 C8 -50.8(2)
O2 S1 C7 C8 179.06(19)
C1 S1 C7 C8 64.9(2)
O1 S1 C7 C10 68.4(2)
O2 S1 C7 C10 -61.7(2)
C1 S1 C7 C10 -175.86(18)
C10 C7 C8 C9 2.4(3)
S1 C7 C8 C9 129.1(2)
C10 N1 C9 C8 31.4(3)
C15 N1 C9 C8 -94.8(3)
C10 N1 C9 C16B -87.0(2)
C15 N1 C9 C16B 146.74(18)
C10 N1 C9 C13B 128.2(5)
C15 N1 C9 C13B 1.9(5)
C10 N1 C9 C13A 159.9(3)
C15 N1 C9 C13A 33.7(3)
C7 C8 C9 N1 -20.3(3)
C7 C8 C9 C16B 100.8(3)
C7 C8 C9 C13B -127.5(5)
C7 C8 C9 C13A -139.1(3)
C15 N1 C10 C11 -44.2(3)
C9 N1 C10 C11 -163.0(2)
C15 N1 C10 C7 89.0(2)
C9 N1 C10 C7 -29.8(2)
C8 C7 C10 N1 16.5(3)
S1 C7 C10 N1 -106.1(2)
C8 C7 C10 C11 147.0(3)
S1 C7 C10 C11 24.4(3)
N1 C10 C11 C12 -62.1(3)
C7 C10 C11 C12 170.8(3)
N1 C9 C13A C14 -13.9(4)
C8 C9 C13A C14 105.5(4)
C16B C9 C13A C14 -132.4(3)
C13B C9 C13A C14 82.4(8)
C9 C13A C14 C15 -10.1(4)
C9 C13A C14 C13B -69.3(7)
C10 N1 C15 C14 -158.8(2)
C9 N1 C15 C14 -39.5(3)
C13A C14 C15 N1 30.5(4)
C13B C14 C15 N1 55.4(4)
N1 C9 C16B O3B -149.4(6)
C8 C9 C16B O3B 93.5(6)
C13B C9 C16B O3B -14.3(8)
C13A C9 C16B O3B -36.0(6)
N1 C9 C16B O4B 30.4(6)
C8 C9 C16B O4B -86.7(6)
C13B C9 C16B O4B 165.5(8)
C13A C9 C16B O4B 143.7(6)
O3B C16B O4B C17B -0.4(3)
C9 C16B O4B C17B 179.98(15)
N1 C9 C13B C14 31.7(6)
C8 C9 C13B C14 139.2(5)
C16B C9 C13B C14 -105.5(5)
C13A C9 C13B C14 -60.7(7)
C13A C14 C13B C9 73.2(8)
C15 C14 C13B C9 -52.2(6)
